data_9001961
loop_
_publ_author_name
'Brigatti, M. F.'
'Frigieri, P.'
'Poppi, L.'

_publ_section_title
;
 Crystal chemistry of Mg-, Fe-bearing muscovites-2M1
 Sample C6Bb from peraluminous granites at Northern Victoria Land, Antarctica
;
_journal_name_full 'American Mineralogist'
_journal_page_first 775
_journal_page_last 785
_journal_volume 83
_journal_year 1998
_chemical_formula_sum 'Al2.93 F0.06 Fe0.06 H0.28 K0.93 Mg0.16 Na0.05 O11.94 Si2.88 Ti0.04'
_chemical_name_mineral Muscovite-2M1
_space_group_IT_number 15
_symmetry_space_group_name_Hall '-C 2yc'
_symmetry_space_group_name_H-M 'C 1 2/c 1'
_cell_angle_alpha 90
_cell_angle_beta 95.80
_cell_angle_gamma 90
_cell_formula_units_Z 4
_cell_length_a 5.196
_cell_length_b 8.997
_cell_length_c 20.034
_cell_volume 931.763
_database_code_amcsd 0002022
_exptl_crystal_density_diffrn 2.845
_cod_original_formula_sum 'K.93 Na.05 Si2.88 Al2.93 Ti.04 Fe.06 Mg.16 H.28 O11.94 F.06'
_cod_database_code 9001961

loop_
_space_group_symop_operation_xyz
x,y,z
1/2+x,1/2+y,z
x,-y,1/2+z
1/2+x,1/2-y,1/2+z
-x,y,1/2-z
1/2-x,1/2+y,1/2-z
-x,-y,-z
1/2-x,1/2-y,-z

loop_
_atom_site_aniso_label
_atom_site_aniso_U_11
_atom_site_aniso_U_22
_atom_site_aniso_U_33
_atom_site_aniso_U_12
_atom_site_aniso_U_13
_atom_site_aniso_U_23
K 0.02626 0.02748 0.02576 0.00000 0.00303 0.00000
Na 0.02626 0.02748 0.02576 0.00000 0.00303 0.00000
Si1 0.00975 0.01120 0.01409 0.00024 0.00136 0.00045
Al1_1 0.00975 0.01120 0.01409 0.00024 0.00136 0.00045
Si2 0.00988 0.01025 0.01429 0.00021 0.00204 0.00027
Al2_1 0.00988 0.01025 0.01429 0.00021 0.00204 0.00027
Ti2 0.01042 0.01230 0.01429 -0.00047 0.00177 0.00100
Fe2 0.01042 0.01230 0.01429 -0.00047 0.00177 0.00100
Mg2 0.01042 0.01230 0.01429 -0.00047 0.00177 0.00100
Al2_2 0.01042 0.01230 0.01429 -0.00047 0.00177 0.00100
O11 0.01557 0.02337 0.02435 -0.00188 0.00104 0.00363
O21 0.01489 0.02050 0.01872 0.00448 0.00157 -0.00154
O22 0.02017 0.01927 0.01811 0.00047 0.00209 0.00018
O31 0.01394 0.01353 0.01469 0.00071 0.00209 0.00154
O32 0.01124 0.01517 0.01550 0.00000 0.00261 0.00055
O4 0.01692 0.01722 0.01670 -0.00118 0.00365 -0.00164
F4 0.01692 0.01722 0.01670 -0.00118 0.00365 -0.00164

loop_
_atom_site_label
_atom_site_fract_x
_atom_site_fract_y
_atom_site_fract_z
_atom_site_occupancy
K 0.00000 0.09880 0.25000 0.93000
Na 0.00000 0.09880 0.25000 0.05000
Si1 0.45150 0.25858 0.13550 0.72000
Al1_1 0.45150 0.25858 0.13550 0.28000
Si2 0.96520 0.42995 0.13539 0.72000
Al2_1 0.96520 0.42995 0.13539 0.28000
Ti2 0.24960 0.08322 0.00005 0.02000
Fe2 0.24960 0.08322 0.00005 0.03000
Mg2 0.24960 0.08322 0.00005 0.08000
Al2_2 0.24960 0.08322 0.00005 0.87000
Al1_2 0.75000 0.25000 0.00000 0.07000
H 0.88500 0.16500 0.06200 0.14000
O11 0.75010 0.31190 0.15770 1.00000
O21 0.24800 0.37000 0.16874 1.00000
O22 0.41830 0.09320 0.16835 1.00000
O31 0.38580 0.25170 0.05346 1.00000
O32 0.96070 0.44380 0.05349 1.00000
O4 0.95750 0.06190 0.05033 0.97000
F4 0.95750 0.06190 0.05033 0.03000

loop_
_cod_changelog_entry_id
_cod_changelog_entry_author
_cod_changelog_entry_date
_cod_changelog_entry_text
1
;cod-tools version 3.10.1
Id: cif_fix_AMCSD_atom_labels 10224 2024-08-07 11:09:31Z saulius
;
2024-08-07T19:38:21+03:00
;Changed the following '_atom_site_label' values:
the first duplicated label 'Al2'  converted to 'Al2_1'
duplicated label 'Al2' at index 9 converted to 'Al2_2'
the first duplicated label 'Al1'  converted to 'Al1_1'
duplicated label 'Al1' at index 10 converted to 'Al1_2'
;

loop_
_cod_related_entry_id
_cod_related_entry_database
_cod_related_entry_code
1 AMCSD 0002022
